data_2103236
loop_
_publ_author_name
'Zakaria, Choudhury M.'
'Ferguson, George'
'Lough, Alan J.'
'Glidewell, Christopher'

_publ_section_title
;
 [Ni(cyclam)(OCO<i>R</i>)~2~], a finite molecular complex:
 hydrogen-bonded supramolecular aggregation in one, two and three
 dimensions, and coordination polymers in one and two dimensions
;
_journal_issue 1
_journal_name_full 'Acta Crystallographica Section B'
_journal_page_first 78
_journal_page_last 93
_journal_paper_doi 10.1107/S010876810101850X
_journal_volume 58
_journal_year 2002
_chemical_formula_moiety 'C24 H34 N4 Ni O6'
_chemical_formula_sum 'C24 H34 N4 Ni O6'
_chemical_formula_weight 533.26
_chemical_name_systematic
;
Bis-(3-hydroxybenzoato)-1,4,8,11-tetraazacyclotetradecanenickel(II)
;
_space_group_IT_number 14
_symmetry_cell_setting monoclinic
_symmetry_space_group_name_Hall '-P 2ybc'
_symmetry_space_group_name_H-M 'P 1 21/c 1'
_atom_sites_solution_hydrogens geom
_atom_sites_solution_primary direct
_atom_sites_solution_secondary difmap
_cell_angle_alpha 90.00
_cell_angle_beta 101.161(2)
_cell_angle_gamma 90.00
_cell_formula_units_Z 2
_cell_length_a 8.5180(3)
_cell_length_b 13.2496(5)
_cell_length_c 10.7720(4)
_cell_measurement_reflns_used 2748
_cell_measurement_temperature 150(2)
_cell_measurement_theta_max 27.53
_cell_measurement_theta_min 2.88
_cell_volume 1192.74(8)
_computing_cell_refinement 'DENZO-SMN (Otwinowski & Minor, 1997)'
_computing_data_collection 'Kappa-CCD server software (Nonius, 1997)'
_computing_data_reduction 'DENZO-SMN (Otwinowski & Minor, 1997)'
_computing_molecular_graphics 'PLATON (Spek, 2001)'
_computing_publication_material 'SHELXL-97  (Sheldrick, 1997b) and PRPKAPPA (Ferguson, 1999)'
_computing_structure_refinement 'SHELXL-97 (Sheldrick, 1997b)'
_computing_structure_solution 'SHELXS-97 (Sheldrick, 1997a)'
_diffrn_ambient_temperature 150(2)
_diffrn_measured_fraction_theta_full .992
_diffrn_measured_fraction_theta_max .992
_diffrn_measurement_device_type Kappa-CCD
_diffrn_measurement_method '\f scans, and \w scans with \k offsets'
_diffrn_radiation_monochromator graphite
_diffrn_radiation_source 'fine-focus sealed X-ray tube'
_diffrn_radiation_type 'Mo K\a'
_diffrn_radiation_wavelength .71073
_diffrn_reflns_av_R_equivalents .040
_diffrn_reflns_av_sigmaI/netI .0439
_diffrn_reflns_limit_h_max 11
_diffrn_reflns_limit_h_min 0
_diffrn_reflns_limit_k_max 17
_diffrn_reflns_limit_k_min 0
_diffrn_reflns_limit_l_max 13
_diffrn_reflns_limit_l_min -13
_diffrn_reflns_number 9996
_diffrn_reflns_theta_full 27.53
_diffrn_reflns_theta_max 27.53
_diffrn_reflns_theta_min 2.88
_diffrn_standards_decay_% 0
_exptl_absorpt_coefficient_mu .862
_exptl_absorpt_correction_T_max .8330
_exptl_absorpt_correction_T_min .7243
_exptl_absorpt_correction_type multi-scan
_exptl_absorpt_process_details 'DENZO-SMN (Otwinowski & Minor, 1997)'
_exptl_crystal_colour colourless
_exptl_crystal_density_diffrn 1.485
_exptl_crystal_density_method 'not measured'
_exptl_crystal_description needle
_exptl_crystal_F_000 564
_exptl_crystal_size_max .40
_exptl_crystal_size_mid .28
_exptl_crystal_size_min .22
_refine_diff_density_max .333
_refine_diff_density_min -.362
_refine_ls_extinction_coef .0036(10)
_refine_ls_extinction_expression Fc^*^=kFc[1+0.001xFc^2^\l^3^/sin(2\q)]^-1/4^
_refine_ls_extinction_method SHELXL
_refine_ls_goodness_of_fit_ref 1.041
_refine_ls_hydrogen_treatment constr
_refine_ls_matrix_type full
_refine_ls_number_parameters 162
_refine_ls_number_reflns 2721
_refine_ls_number_restraints 0
_refine_ls_restrained_S_all 1.041
_refine_ls_R_factor_all .0467
_refine_ls_R_factor_gt .0319
_refine_ls_shift/su_max .001
_refine_ls_shift/su_mean .000
_refine_ls_structure_factor_coef Fsqd
_refine_ls_weighting_details 'w=1/[\s^2^(Fo^2^)+(0.0232P)^2^+0.6219P] where P=(Fo^2^+2Fc^2^)/3'
_refine_ls_weighting_scheme calc
_refine_ls_wR_factor_gt .0702
_refine_ls_wR_factor_ref .0759
_reflns_number_gt 2194
_reflns_number_total 2721
_reflns_threshold_expression >2\s(I)
_cod_data_source_file na0129.cif
_cod_data_source_block IV
_cod_depositor_comments
;
The following automatic conversions were performed:
'_exptl_absorpt_correction_type' value 'Multi-scan' changed to
'multi-scan' according to
'/home/saulius/struct/CIF-dictionaries/cif_core.dic' dictionary named
'cif_core.dic' version 2.4.1 from 2010-06-29.

Automatic conversion script
Id: cif_fix_enum 1527 2010-12-29 10:47:43Z saulius 

The following automatic conversions were performed:

'_exptl_absorpt_correction_type' value 'Multi-scan' changed to
'multi-scan' according to
/home/saulius/struct/CIF-dictionaries/cif_core.dic dictionary named
'cif_core.dic' version 2.4.1 from 2010-06-29.

Automatic conversion script
Id: cif_fix_values 1715 2011-07-08 13:25:40Z adriana 
;
_cod_original_sg_symbol_H-M P21/c
_cod_database_code 2103236
_cod_database_fobs_code 2103236

loop_
_symmetry_equiv_pos_as_xyz
'x, y, z'
'-x, y+1/2, -z+1/2'
'-x, -y, -z'
'x, -y-1/2, z-1/2'

loop_
_atom_site_label
_atom_site_fract_x
_atom_site_fract_y
_atom_site_fract_z
_atom_site_U_iso_or_equiv
_atom_site_adp_type
_atom_site_calc_flag
_atom_site_refinement_flags
_atom_site_occupancy
_atom_site_type_symbol
Ni1 .5000 .5000 .5000 .01498(11) Uani d S 1 Ni
N1 .43833(18) .62473(11) .38455(13) .0188(3) Uani d . 1 N
C2 .3062(2) .59176(15) .28307(18) .0254(4) Uani d . 1 C
C3 .3435(2) .48667(14) .24034(17) .0255(4) Uani d . 1 C
N4 .36826(19) .41851(11) .35181(14) .0205(3) Uani d . 1 N
C5 .4336(2) .31855(14) .32804(18) .0249(4) Uani d . 1 C
C6 .4585(2) .25182(14) .44562(18) .0267(4) Uani d . 1 C
C7 .5968(2) .28196(13) .55099(18) .0236(4) Uani d . 1 C
O11 .71243(15) .47431(9) .43020(12) .0211(3) Uani d . 1 O
O12 .74555(16) .60133(9) .30107(13) .0256(3) Uani d . 1 O
O13 1.07609(17) .20467(10) .32970(12) .0275(3) Uani d . 1 O
C11 .8565(2) .44052(13) .26869(16) .0184(4) Uani d . 1 C
C12 .9286(2) .35489(14) .32983(17) .0200(4) Uani d . 1 C
C13 1.0080(2) .28633(14) .26516(17) .0197(4) Uani d . 1 C
C14 1.0144(2) .30365(14) .13851(17) .0219(4) Uani d . 1 C
C15 .9400(2) .38830(14) .07732(17) .0226(4) Uani d . 1 C
C16 .8619(2) .45748(14) .14164(17) .0213(4) Uani d . 1 C
C17 .7665(2) .51106(13) .33895(16) .0180(4) Uani d . 1 C
H1 .5252 .6387 .3466 .023 Uiso calc R 1 H
H2A .2942 .6393 .2109 .030 Uiso calc R 1 H
H2B .2046 .5908 .3148 .030 Uiso calc R 1 H
H3A .2537 .4618 .1750 .031 Uiso calc R 1 H
H3B .4411 .4884 .2033 .031 Uiso calc R 1 H
H4 .2682 .4073 .3717 .025 Uiso calc R 1 H
H5A .5371 .3276 .3006 .030 Uiso calc R 1 H
H5B .3591 .2846 .2586 .030 Uiso calc R 1 H
H6A .3588 .2523 .4800 .032 Uiso calc R 1 H
H6B .4764 .1817 .4199 .032 Uiso calc R 1 H
H7A .6187 .2265 .6136 .028 Uiso calc R 1 H
H7B .6941 .2923 .5150 .028 Uiso calc R 1 H
H3 1.1246 .1706 .2831 .041 Uiso calc R 1 H
H12 .9237 .3431 .4160 .024 Uiso calc R 1 H
H14 1.0695 .2578 .0942 .026 Uiso calc R 1 H
H15 .9423 .3991 -.0095 .027 Uiso calc R 1 H
H16 .8127 .5157 .0994 .026 Uiso calc R 1 H

loop_
_atom_site_aniso_label
_atom_site_aniso_U_11
_atom_site_aniso_U_22
_atom_site_aniso_U_33
_atom_site_aniso_U_12
_atom_site_aniso_U_13
_atom_site_aniso_U_23
Ni1 .01602(17) .01348(17) .01663(16) .00086(13) .00607(11) .00009(12)
N1 .0184(8) .0183(8) .0217(8) .0016(6) .0087(6) .0025(6)
C2 .0224(10) .0275(10) .0253(10) .0009(8) .0022(8) .0063(8)
C3 .0260(10) .0296(11) .0199(9) -.0043(8) .0017(7) .0000(8)
N4 .0206(8) .0194(8) .0227(8) -.0019(6) .0067(6) -.0013(6)
C5 .0306(11) .0195(10) .0261(10) -.0043(8) .0096(8) -.0086(8)
C6 .0346(11) .0166(9) .0317(11) -.0015(8) .0134(9) -.0034(8)
C7 .0285(10) .0161(9) .0292(10) .0081(8) .0127(8) .0041(7)
O11 .0215(7) .0213(7) .0235(6) .0037(5) .0121(5) .0048(5)
O12 .0286(7) .0158(6) .0372(8) .0029(6) .0181(6) .0042(6)
O13 .0321(8) .0241(7) .0294(7) .0091(6) .0137(6) .0024(6)
C11 .0175(9) .0175(9) .0216(9) -.0023(7) .0072(7) .0002(7)
C12 .0203(9) .0205(9) .0208(9) -.0001(7) .0082(7) .0016(7)
C13 .0183(9) .0164(8) .0254(9) -.0010(7) .0067(7) .0004(7)
C14 .0215(9) .0219(9) .0237(9) -.0030(8) .0080(7) -.0063(8)
C15 .0244(10) .0250(10) .0194(9) -.0026(8) .0070(7) -.0011(7)
C16 .0221(9) .0188(9) .0238(9) -.0010(8) .0062(7) .0024(7)
C17 .0164(8) .0176(9) .0207(8) .0000(7) .0054(7) .0006(7)

loop_
_atom_type_symbol
_atom_type_description
_atom_type_scat_dispersion_real
_atom_type_scat_dispersion_imag
_atom_type_scat_source
C C .0033 .0016 'International Tables Vol C Tables 4.2.6.8 and 6.1.1.4'
H H .0000 .0000 'International Tables Vol C Tables 4.2.6.8 and 6.1.1.4'
N N .0061 .0033 'International Tables Vol C Tables 4.2.6.8 and 6.1.1.4'
Ni Ni .3393 1.1124 'International Tables Vol C Tables 4.2.6.8 and 6.1.1.4'
O O .0106 .0060 'International Tables Vol C Tables 4.2.6.8 and 6.1.1.4'

loop_
_geom_angle_atom_site_label_1
_geom_angle_atom_site_label_2
_geom_angle_atom_site_label_3
_geom_angle_site_symmetry_1
_geom_angle_site_symmetry_3
_geom_angle
_geom_angle_publ_flag
N4 Ni1 N4 . 3_666 180.0 no
N4 Ni1 N1 . . 85.22(6) no
N4 Ni1 N1 3_666 . 94.78(6) no
N4 Ni1 N1 . 3_666 94.78(6) no
N4 Ni1 N1 3_666 3_666 85.22(6) no
N1 Ni1 N1 . 3_666 180.0 no
N4 Ni1 O11 . 3_666 89.12(6) no
N4 Ni1 O11 3_666 3_666 90.88(6) no
N1 Ni1 O11 . 3_666 87.14(5) no
N1 Ni1 O11 3_666 3_666 92.86(5) no
N4 Ni1 O11 . . 90.88(6) no
N4 Ni1 O11 3_666 . 89.12(6) no
N1 Ni1 O11 . . 92.86(5) no
N1 Ni1 O11 3_666 . 87.14(5) no
O11 Ni1 O11 3_666 . 180.0 no
C2 N1 C7 . 3_666 113.7(2) no
C2 N1 Ni1 . . 106.1(2) no
C7 N1 Ni1 3_666 . 115.9(2) no
C2 N1 H1 . . 106.9 no
C7 N1 H1 3_666 . 106.9 no
Ni1 N1 H1 . . 106.9 no
N1 C2 C3 . . 108.8(2) no
N1 C2 H2A . . 109.9 no
C3 C2 H2A . . 109.9 no
N1 C2 H2B . . 109.9 no
C3 C2 H2B . . 109.9 no
H2A C2 H2B . . 108.3 no
N4 C3 C2 . . 108.5(2) no
N4 C3 H3A . . 110.0 no
C2 C3 H3A . . 110.0 no
N4 C3 H3B . . 110.0 no
C2 C3 H3B . . 110.0 no
H3A C3 H3B . . 108.4 no
C5 N4 C3 . . 113.9(2) no
C5 N4 Ni1 . . 115.8(2) no
C3 N4 Ni1 . . 106.1(2) no
C5 N4 H4 . . 106.9 no
C3 N4 H4 . . 106.9 no
Ni1 N4 H4 . . 106.9 no
N4 C5 C6 . . 111.8(2) no
N4 C5 H5A . . 109.2 no
C6 C5 H5A . . 109.2 no
N4 C5 H5B . . 109.2 no
C6 C5 H5B . . 109.2 no
H5A C5 H5B . . 107.9 no
C7 C6 C5 . . 115.5(2) no
C7 C6 H6A . . 108.4 no
C5 C6 H6A . . 108.4 no
C7 C6 H6B . . 108.4 no
C5 C6 H6B . . 108.4 no
H6A C6 H6B . . 107.5 no
N1 C7 C6 3_666 . 111.8(2) no
N1 C7 H7A 3_666 . 109.2 no
C6 C7 H7A . . 109.2 no
N1 C7 H7B 3_666 . 109.2 no
C6 C7 H7B . . 109.2 no
H7A C7 H7B . . 107.9 no
C17 O11 Ni1 . . 132.9(2) no
C13 O13 H3 . . 109.5 no
C12 C11 C16 . . 120.0(2) no
C12 C11 C17 . . 119.3(2) no
C16 C11 C17 . . 120.7(12) no
C11 C12 C13 . . 120.4(2) no
C11 C12 H12 . . 119.8 no
C13 C12 H12 . . 119.8 no
O13 C13 C14 . . 122.7(2) no
O13 C13 C12 . . 117.7(2) no
C14 C13 C12 . . 119.7(2) no
C15 C14 C13 . . 119.7(2) no
C15 C14 H14 . . 120.1 no
C13 C14 H14 . . 120.1 no
C14 C15 C16 . . 120.9(2) no
C14 C15 H15 . . 119.6 no
C16 C15 H15 . . 119.6 no
C15 C16 C11 . . 119.4(2) no
C15 C16 H16 . . 120.3 no
C11 C16 H16 . . 120.3 no
O11 C17 O12 . . 124.5(2) no
O11 C17 C11 . . 116.8(2) no
O12 C17 C11 . . 118.6(2) no

loop_
_geom_bond_atom_site_label_1
_geom_bond_atom_site_label_2
_geom_bond_site_symmetry_2
_geom_bond_distance
_geom_bond_publ_flag
Ni1 N4 . 2.069(2) no
Ni1 N4 3_666 2.069(2) no
Ni1 N1 . 2.074(2) no
Ni1 N1 3_666 2.074(2) no
Ni1 O11 3_666 2.117(2) no
Ni1 O11 . 2.117(2) no
N1 C2 . 1.475(2) no
N1 C7 3_666 1.477(2) no
N1 H1 . .93 no
C2 C3 . 1.519(3) no
C2 H2A . .99 no
C2 H2B . .99 no
C3 N4 . 1.485(2) no
C3 H3A . .99 no
C3 H3B . .99 no
N4 C5 . 1.478(2) no
N4 H4 . .93 no
C5 C6 . 1.525(3) no
C5 H5A . .99 no
C5 H5B . .99 no
C6 C7 . 1.523(3) no
C6 H6A . .99 no
C6 H6B . .99 no
C7 N1 3_666 1.477(2) no
C7 H7A . .99 no
C7 H7B . .99 no
O11 C17 . 1.261(2) no
O12 C17 . 1.265(2) no
O13 C13 . 1.354(2) no
O13 H3 . .84 no
C11 C12 . 1.393(3) no
C11 C16 . 1.396(2) no
C11 C17 . 1.503(2) no
C12 C13 . 1.397(2) no
C12 H12 . .95 no
C13 C14 . 1.395(2) no
C14 C15 . 1.390(3) no
C14 H14 . .95 no
C15 C16 . 1.393(3) no
C15 H15 . .95 no
C16 H16 . .95 no

loop_
_geom_hbond_atom_site_label_D
_geom_hbond_atom_site_label_H
_geom_hbond_atom_site_label_A
_geom_hbond_site_symmetry_A
_geom_hbond_distance_DH
_geom_hbond_distance_HA
_geom_hbond_distance_DA
_geom_hbond_angle_DHA
_geom_hbond_publ_flag
N1 H1 O12 . .93 2.09 2.943(2) 152 y
O13 H3 O12 2_745 .84 1.81 2.645(2) 172 y

loop_
_geom_torsion_atom_site_label_1
_geom_torsion_atom_site_label_2
_geom_torsion_atom_site_label_3
_geom_torsion_atom_site_label_4
_geom_torsion_site_symmetry_1
_geom_torsion_site_symmetry_4
_geom_torsion
_geom_torsion_publ_flag
N4 Ni1 N1 C2 . . 14.9(2) no
N4 Ni1 N1 C2 3_666 . -165.1(2) no
O11 Ni1 N1 C2 3_666 . -74.4(2) no
O11 Ni1 N1 C2 . . 105.6(2) no
N4 Ni1 N1 C7 . 3_666 142.1(2) no
N4 Ni1 N1 C7 3_666 3_666 -38.0(2) no
O11 Ni1 N1 C7 3_666 3_666 52.7(2) no
O11 Ni1 N1 C7 . 3_666 -127.3(2) no
C7 N1 C2 C3 3_666 . -167.0(2) no
Ni1 N1 C2 C3 . . -41.5(2) no
N1 C2 C3 N4 . . 56.9(2) no
C2 C3 N4 C5 . . -169.7(2) no
C2 C3 N4 Ni1 . . -41.1(2) no
N1 Ni1 N4 C5 . . 142.0(2) no
N1 Ni1 N4 C5 3_666 . -38.0(2) no
O11 Ni1 N4 C5 3_666 . -130.8320 no
O11 Ni1 N4 C5 . . 49.2(2) no
N1 Ni1 N4 C3 . . 14.6(2) no
N1 Ni1 N4 C3 3_666 . -165.4(2) no
O11 Ni1 N4 C3 3_666 . 101.8(2) no
O11 Ni1 N4 C3 . . -78.2(2) no
C3 N4 C5 C6 . . 179.4(2) no
Ni1 N4 C5 C6 . . 56.0(2) no
N4 C5 C6 C7 . . -71.9(2) no
C5 C6 C7 N1 . 3_666 71.7(2) no
N4 Ni1 O11 C17 . . 75.4(2) no
N4 Ni1 O11 C17 3_666 . -104.6(2) no
N1 Ni1 O11 C17 . . -9.9(2) no
N1 Ni1 O11 C17 3_666 . 170.1(2) no
C16 C11 C12 C13 . . .8(3) no
C17 C11 C12 C13 . . 177.7(2) no
C11 C12 C13 O13 . . 179.8(2) no
C11 C12 C13 C14 . . -.3(3) no
O13 C13 C14 C15 . . 179.1(2) no
C12 C13 C14 C15 . . -.8(3) no
C13 C14 C15 C16 . . 1.5(3) no
C14 C15 C16 C11 . . -1.0(3) no
C12 C11 C16 C15 . . -.1(3) no
C17 C11 C16 C15 . . -177.0(2) no
Ni1 O11 C17 O12 . . 34.1(3) no
Ni1 O11 C17 C11 . . -143.6(2) no
C12 C11 C17 O11 . . -24.2(2) no
C16 C11 C17 O11 . . 152.7(2) no
C12 C11 C17 O12 . . 157.9(2) no
C16 C11 C17 O12 . . -25.1(3) no
